data_2017048
loop_
_publ_author_name
'Qiao, Qian'
'Wu, Guo-Qiang'
'Tang, Tian-Di'
'Ng, Seik Weng'

_publ_section_title
Poly[(<i>N</i>,<i>N</i>-dimethylformamide-\k<i>O</i>)(\m~3~-4,4'-ethylenedibenzoato-\k^5^<i>O</i>,<i>O</i>':<i>O</i>':<i>O</i>'',<i>O</i>''')(pyrazino[2,3-<i>f</i>][1,10]phenanthroline-\k^2^<i>N</i>^8^,<i>N</i>^9^)lead(II)]
_journal_coeditor_code GG3189
_journal_issue 4
_journal_name_full 'Acta Crystallographica Section C'
_journal_page_first m146
_journal_page_last m148
_journal_paper_doi 10.1107/S0108270109005253
_journal_volume 65
_journal_year 2009
_chemical_formula_iupac '[Pb (C16 H10 O4) (C14 H8 N4) (C3 H7 N O)]'
_chemical_formula_moiety 'C33 H25 N5 O5 Pb'
_chemical_formula_sum 'C33 H25 N5 O5 Pb'
_chemical_formula_weight 778.77
_chemical_name_systematic
;
Poly[(<i>N</i>,<i>N</i>-dimethylformamide-\kO)(pyrazino[2,3-
<i>f</i>][1,10]phenanthroline-\k^2^<i>N</i>^8^,<i>N</i>^9^)(\m~3~-ethylene-
4,4'-dibenzoato-\k^5^O,O':O':O'',O''')lead(II)]
;
_space_group_IT_number 14
_symmetry_cell_setting monoclinic
_symmetry_space_group_name_Hall '-P 2ybc'
_symmetry_space_group_name_H-M 'P 1 21/c 1'
_atom_sites_solution_hydrogens geom
_atom_sites_solution_primary direct
_atom_sites_solution_secondary difmap
_audit_creation_method SHELXL97
_cell_angle_alpha 90.00
_cell_angle_beta 102.7510(10)
_cell_angle_gamma 90.00
_cell_formula_units_Z 4
_cell_length_a 9.0255(7)
_cell_length_b 25.5628(19)
_cell_length_c 12.6422(9)
_cell_measurement_reflns_used 5805
_cell_measurement_temperature 295(2)
_cell_measurement_theta_max 25.4
_cell_measurement_theta_min 2.4
_cell_volume 2844.8(4)
_computing_cell_refinement 'SMART (Bruker, 1997)'
_computing_data_collection 'SMART (Bruker, 1997)'
_computing_data_reduction 'SAINT (Bruker, 1999)'
_computing_molecular_graphics 'SHELXTL-Plus (Sheldrick, 2008)'
_computing_publication_material 'publCIF (Westrip, 2009)'
_computing_structure_refinement 'SHELXL97 (Sheldrick, 2008)'
_computing_structure_solution 'SHELXS97 (Sheldrick, 2008)'
_diffrn_ambient_temperature 295(2)
_diffrn_measured_fraction_theta_full 0.999
_diffrn_measured_fraction_theta_max 0.999
_diffrn_measurement_device_type 'Bruker APEX'
_diffrn_measurement_method '\f and \w'
_diffrn_radiation_monochromator graphite
_diffrn_radiation_source 'fine-focus sealed tube'
_diffrn_radiation_type MoK\a
_diffrn_radiation_wavelength 0.71073
_diffrn_reflns_av_R_equivalents 0.0461
_diffrn_reflns_av_sigmaI/netI 0.0551
_diffrn_reflns_limit_h_max 10
_diffrn_reflns_limit_h_min -10
_diffrn_reflns_limit_k_max 30
_diffrn_reflns_limit_k_min -12
_diffrn_reflns_limit_l_max 15
_diffrn_reflns_limit_l_min -15
_diffrn_reflns_number 14893
_diffrn_reflns_theta_full 25.39
_diffrn_reflns_theta_max 25.39
_diffrn_reflns_theta_min 1.59
_diffrn_standards_decay_% 0
_diffrn_standards_interval_count 0
_diffrn_standards_interval_time 0
_diffrn_standards_number 0
_exptl_absorpt_coefficient_mu 5.984
_exptl_absorpt_correction_T_max 0.4122
_exptl_absorpt_correction_T_min 0.3399
_exptl_absorpt_correction_type multi-scan
_exptl_absorpt_process_details '(SADABS; Sheldrick, 1996)'
_exptl_crystal_colour yellow
_exptl_crystal_density_diffrn 1.818
_exptl_crystal_density_method 'not measured'
_exptl_crystal_description block
_exptl_crystal_F_000 1520
_exptl_crystal_size_max 0.23
_exptl_crystal_size_mid 0.20
_exptl_crystal_size_min 0.18
_refine_diff_density_max 1.948
_refine_diff_density_min -0.922
_refine_ls_extinction_method none
_refine_ls_goodness_of_fit_ref 1.028
_refine_ls_hydrogen_treatment constr
_refine_ls_matrix_type full
_refine_ls_number_parameters 428
_refine_ls_number_reflns 5224
_refine_ls_number_restraints 72
_refine_ls_restrained_S_all 1.025
_refine_ls_R_factor_all 0.0549
_refine_ls_R_factor_gt 0.0385
_refine_ls_shift/su_max 0.001
_refine_ls_shift/su_mean 0.000
_refine_ls_structure_factor_coef Fsqd
_refine_ls_weighting_details 'calc w = 1/[\s^2^(Fo^2^)+(0.0399P)^2^+4.4812P] where P=(Fo^2^+2Fc^2^)/3'
_refine_ls_weighting_scheme calc
_refine_ls_wR_factor_gt 0.0828
_refine_ls_wR_factor_ref 0.0886
_reflns_number_gt 4134
_reflns_number_total 5224
_reflns_threshold_expression I>2\s(I)
_cod_data_source_file gg3189.cif
_cod_data_source_block I
_cod_original_sg_symbol_H-M 'P 21/c'
_cod_database_code 2017048
_cod_database_fobs_code 2017048

loop_
_symmetry_equiv_pos_as_xyz
'x, y, z'
'-x, y+1/2, -z+1/2'
'-x, -y, -z'
'x, -y-1/2, z-1/2'

loop_
_atom_site_type_symbol
_atom_site_label
_atom_site_fract_x
_atom_site_fract_y
_atom_site_fract_z
_atom_site_U_iso_or_equiv
_atom_site_adp_type
_atom_site_calc_flag
_atom_site_refinement_flags
_atom_site_occupancy
_atom_site_disorder_assembly
_atom_site_disorder_group
Pb Pb1 0.45452(3) 0.585997(9) 0.483565(19) 0.02326(9) Uani d . 1 . .
O O1 0.6637(5) 0.52420(18) 0.4907(4) 0.0301(11) Uani d . 1 A .
O O2 0.6154(6) 0.5642(2) 0.3318(4) 0.0390(12) Uani d . 1 A .
O O3 1.3624(5) 0.15296(17) -0.0077(3) 0.0275(11) Uani d . 1 . .
O O4 1.5564(5) 0.17430(18) 0.1258(4) 0.0311(11) Uani d . 1 . .
N N1 0.5570(6) 0.5704(2) 0.6895(4) 0.0242(12) Uani d . 1 A .
N N2 0.4967(8) 0.5918(2) 1.0566(5) 0.0439(17) Uani d . 1 A .
N N3 0.2946(6) 0.6750(2) 0.9881(4) 0.0322(14) Uani d . 1 . .
N N4 0.3587(6) 0.6508(2) 0.6228(4) 0.0241(12) Uani d . 1 A .
C C1 0.6833(8) 0.5301(3) 0.3943(6) 0.0288(16) Uani d . 1 . .
C C2 0.7903(7) 0.4924(3) 0.3572(6) 0.0288(16) Uani d . 1 A .
C C3 0.7983(8) 0.4897(3) 0.2501(7) 0.0409(19) Uani d . 1 . .
H H3 0.7411 0.5123 0.1994 0.049 Uiso calc R 1 A .
C C4 0.8934(9) 0.4528(3) 0.2184(7) 0.047(2) Uani d . 1 A .
H H4 0.8970 0.4499 0.1457 0.057 Uiso calc R 1 . .
C C5 0.9842(8) 0.4197(3) 0.2956(7) 0.0410(19) Uani d . 1 . .
C C6 0.9773(8) 0.4248(3) 0.4012(7) 0.0399(19) Uani d . 1 A .
H H6 1.0394 0.4040 0.4531 0.048 Uiso calc R 1 . .
C C7 0.8802(7) 0.4601(3) 0.4332(7) 0.0345(18) Uani d . 1 . .
H H7 0.8751 0.4622 0.5058 0.041 Uiso calc R 1 A .
C C8 1.0836(9) 0.3772(3) 0.2683(7) 0.044(2) Uani d . 1 A .
H H8 1.1586 0.3639 0.3244 0.053 Uiso calc R 1 . .
C C9 1.0732(9) 0.3577(3) 0.1736(7) 0.045(2) Uani d . 1 . .
H H9 1.0036 0.3722 0.1156 0.054 Uiso calc R 1 A .
C C10 1.1694(8) 0.3124(3) 0.1521(7) 0.0404(19) Uani d . 1 A .
C C11 1.1249(8) 0.2881(3) 0.0519(7) 0.045(2) Uani d . 1 . .
H H11 1.0396 0.3000 0.0024 0.054 Uiso calc R 1 A .
C C12 1.2076(8) 0.2460(3) 0.0255(6) 0.0376(18) Uani d . 1 A .
H H12 1.1761 0.2298 -0.0417 0.045 Uiso calc R 1 . .
C C13 1.3364(7) 0.2275(2) 0.0974(5) 0.0229(14) Uani d . 1 . .
C C14 1.3782(8) 0.2521(3) 0.1975(6) 0.0319(16) Uani d . 1 A .
H H14 1.4638 0.2404 0.2471 0.038 Uiso calc R 1 . .
C C15 1.2958(8) 0.2936(3) 0.2253(6) 0.0356(18) Uani d . 1 . .
H H15 1.3254 0.3090 0.2934 0.043 Uiso calc R 1 A .
C C16 1.4257(8) 0.1825(2) 0.0710(5) 0.0255(15) Uani d . 1 . .
C C17 0.6550(7) 0.5318(3) 0.7235(5) 0.0279(16) Uani d . 1 . .
H H17 0.6986 0.5150 0.6726 0.033 Uiso calc R 1 A .
C C18 0.6962(7) 0.5150(3) 0.8308(5) 0.0301(16) Uani d . 1 A .
H H18 0.7655 0.4879 0.8510 0.036 Uiso calc R 1 . .
C C19 0.6316(8) 0.5395(3) 0.9054(6) 0.0323(17) Uani d . 1 . .
H H19 0.6565 0.5288 0.9774 0.039 Uiso calc R 1 A .
C C20 0.5265(4) 0.58133(14) 0.8739(3) 0.0283(15) Uani d G 1 A .
C C21 0.4915(4) 0.59616(14) 0.7655(3) 0.0221(14) Uani d G 1 . .
C C27 0.3910(5) 0.63713(15) 0.7316(2) 0.0222(14) Uani d G 1 A .
C C26 0.3255(4) 0.66328(13) 0.8062(3) 0.0245(15) Uani d G 1 . .
C C25 0.3605(5) 0.64846(16) 0.9147(3) 0.0286(16) Uani d G 1 A .
C C22 0.4610(5) 0.60748(17) 0.9485(2) 0.0324(17) Uani d G 1 . .
C C23 0.4331(9) 0.6176(3) 1.1243(6) 0.045(2) Uani d . 1 . .
H H23 0.4556 0.6082 1.1972 0.055 Uiso calc R 1 A .
C C24 0.3323(9) 0.6588(3) 1.0902(6) 0.043(2) Uani d . 1 A .
H H24 0.2896 0.6757 1.1415 0.052 Uiso calc R 1 . .
C C28 0.2229(7) 0.7054(2) 0.7669(5) 0.0255(15) Uani d . 1 A .
H H28 0.1765 0.7238 0.8143 0.031 Uiso calc R 1 . .
C C29 0.1937(7) 0.7183(3) 0.6584(6) 0.0304(16) Uani d . 1 . .
H H29 0.1270 0.7453 0.6315 0.037 Uiso calc R 1 A .
C C30 0.2653(7) 0.6904(2) 0.5904(6) 0.0278(16) Uani d . 1 A .
H H30 0.2467 0.7001 0.5178 0.033 Uiso calc R 1 . .
O O5 0.188(2) 0.5824(8) 0.2910(14) 0.067(2) Uani d PDU 0.33 A 1
N N5 -0.034(2) 0.6263(6) 0.2463(14) 0.044(8) Uani d PDU 0.33 A 1
C C31 0.0558(19) 0.5846(7) 0.2381(17) 0.061(8) Uani d PDU 0.33 A 1
H H31 0.0171 0.5572 0.1917 0.073 Uiso calc PR 0.33 A 1
C C32 0.015(4) 0.6710(10) 0.316(2) 0.082(10) Uani d PDU 0.33 A 1
H H32A -0.0177 0.6667 0.3829 0.123 Uiso calc PR 0.33 A 1
H H32B -0.0286 0.7024 0.2806 0.123 Uiso calc PR 0.33 A 1
H H32C 0.1237 0.6735 0.3311 0.123 Uiso calc PR 0.33 A 1
C C33 -0.192(2) 0.6330(11) 0.188(2) 0.055(8) Uani d PDU 0.33 A 1
H H33A -0.2176 0.6063 0.1337 0.083 Uiso calc PR 0.33 A 1
H H33B -0.2037 0.6668 0.1537 0.083 Uiso calc PR 0.33 A 1
H H33C -0.2574 0.6305 0.2380 0.083 Uiso calc PR 0.33 A 1
O O5' 0.0340(10) 0.5715(3) 0.0756(8) 0.067(2) Uani d PDU 0.67 B 2
N N5' -0.0390(9) 0.6231(3) 0.2045(10) 0.041(3) Uani d PDU 0.67 B 2
C C31' -0.0554(12) 0.6017(3) 0.1066(10) 0.049(3) Uani d PDU 0.67 B 2
H H31' -0.1434 0.6103 0.0559 0.058 Uiso calc PR 0.67 B 2
C C32' 0.0962(15) 0.6112(6) 0.2885(10) 0.062(4) Uani d PDU 0.67 B 2
H H32D 0.0664 0.5948 0.3489 0.093 Uiso calc PR 0.67 B 2
H H32E 0.1500 0.6430 0.3122 0.093 Uiso calc PR 0.67 B 2
H H32F 0.1610 0.5880 0.2596 0.093 Uiso calc PR 0.67 B 2
C C33' -0.1524(16) 0.6576(5) 0.2306(13) 0.064(4) Uani d PDU 0.67 B 2
H H33D -0.2099 0.6732 0.1652 0.096 Uiso calc PR 0.67 B 2
H H33E -0.1035 0.6846 0.2787 0.096 Uiso calc PR 0.67 B 2
H H33F -0.2192 0.6381 0.2651 0.096 Uiso calc PR 0.67 B 2

loop_
_atom_site_aniso_label
_atom_site_aniso_U_11
_atom_site_aniso_U_22
_atom_site_aniso_U_33
_atom_site_aniso_U_12
_atom_site_aniso_U_13
_atom_site_aniso_U_23
Pb1 0.02697(14) 0.01988(14) 0.02203(14) -0.00089(12) 0.00348(9) -0.00001(12)
O1 0.034(3) 0.031(3) 0.026(3) 0.003(2) 0.005(2) 0.001(2)
O2 0.050(3) 0.038(3) 0.029(3) 0.021(3) 0.009(2) 0.009(2)
O3 0.033(3) 0.024(3) 0.024(3) 0.004(2) 0.003(2) -0.004(2)
O4 0.027(3) 0.029(3) 0.034(3) 0.005(2) -0.001(2) -0.006(2)
N1 0.022(3) 0.021(3) 0.027(3) 0.001(2) -0.001(2) 0.000(2)
N2 0.062(4) 0.049(4) 0.021(3) 0.031(4) 0.009(3) 0.006(3)
N3 0.038(3) 0.032(3) 0.025(3) 0.005(3) 0.001(3) -0.004(3)
N4 0.028(3) 0.020(3) 0.023(3) -0.002(2) 0.004(2) 0.003(2)
C1 0.031(4) 0.025(4) 0.030(4) 0.002(3) 0.005(3) -0.006(3)
C2 0.025(3) 0.027(4) 0.035(4) -0.004(3) 0.007(3) -0.004(3)
C3 0.045(5) 0.037(5) 0.047(5) 0.002(4) 0.024(4) -0.006(4)
C4 0.055(5) 0.054(5) 0.041(5) -0.013(4) 0.028(4) -0.018(4)
C5 0.032(4) 0.028(4) 0.065(6) -0.005(3) 0.014(4) -0.002(4)
C6 0.034(4) 0.028(4) 0.060(6) -0.003(3) 0.014(4) -0.007(4)
C7 0.026(4) 0.024(4) 0.053(5) -0.001(3) 0.006(3) -0.002(4)
C8 0.039(5) 0.044(5) 0.048(5) -0.010(4) 0.007(4) -0.003(4)
C9 0.039(5) 0.049(5) 0.046(5) -0.014(4) 0.005(4) -0.010(4)
C10 0.026(4) 0.035(4) 0.063(6) -0.002(3) 0.016(4) -0.009(4)
C11 0.031(4) 0.041(5) 0.058(5) 0.008(4) 0.000(4) -0.008(4)
C12 0.034(4) 0.033(4) 0.043(4) 0.008(3) 0.003(3) -0.008(4)
C13 0.023(3) 0.019(3) 0.028(4) -0.005(3) 0.009(3) -0.005(3)
C14 0.027(4) 0.035(4) 0.035(4) -0.010(3) 0.009(3) -0.002(3)
C15 0.039(4) 0.030(4) 0.040(4) -0.013(3) 0.016(4) -0.020(3)
C16 0.033(4) 0.019(3) 0.024(4) -0.005(3) 0.005(3) -0.004(3)
C17 0.030(4) 0.028(4) 0.023(4) 0.002(3) 0.000(3) -0.007(3)
C18 0.037(4) 0.023(4) 0.028(4) 0.014(3) 0.002(3) -0.003(3)
C19 0.045(4) 0.029(4) 0.020(4) 0.009(3) 0.000(3) 0.001(3)
C20 0.037(4) 0.024(4) 0.021(3) 0.004(3) -0.001(3) -0.002(3)
C21 0.026(3) 0.016(3) 0.023(3) -0.002(3) 0.003(3) 0.000(3)
C27 0.022(3) 0.015(3) 0.027(4) -0.002(3) -0.003(3) -0.001(3)
C26 0.024(3) 0.017(3) 0.033(4) -0.004(3) 0.007(3) -0.003(3)
C25 0.031(4) 0.026(4) 0.027(4) -0.001(3) 0.002(3) -0.002(3)
C22 0.033(4) 0.033(4) 0.027(4) 0.007(3) -0.001(3) -0.003(3)
C23 0.064(5) 0.046(5) 0.025(4) 0.024(4) 0.006(4) -0.001(4)
C24 0.058(5) 0.048(5) 0.024(4) 0.013(4) 0.010(4) -0.007(4)
C28 0.021(3) 0.022(4) 0.032(4) 0.003(3) 0.001(3) -0.005(3)
C29 0.025(4) 0.023(4) 0.042(4) 0.001(3) 0.003(3) 0.004(3)
C30 0.033(4) 0.020(4) 0.027(4) 0.000(3) -0.002(3) 0.005(3)
O5 0.065(4) 0.067(5) 0.064(5) 0.015(4) 0.005(4) 0.000(4)
N5 0.041(11) 0.046(11) 0.040(11) -0.002(8) 0.001(8) 0.007(8)
C31 0.067(11) 0.050(11) 0.070(11) 0.000(9) 0.023(9) -0.006(9)
C32 0.080(12) 0.083(13) 0.080(13) -0.001(9) 0.011(9) -0.009(9)
C33 0.056(11) 0.054(11) 0.054(11) 0.007(9) 0.011(8) 0.005(8)
O5' 0.065(4) 0.067(5) 0.064(5) 0.015(4) 0.005(4) 0.000(4)
N5' 0.030(5) 0.049(6) 0.043(7) 0.004(5) 0.006(5) 0.013(5)
C31' 0.042(6) 0.042(6) 0.061(7) 0.013(5) 0.012(5) -0.006(5)
C32' 0.069(7) 0.064(7) 0.049(7) -0.004(7) 0.003(6) 0.002(6)
C33' 0.064(7) 0.065(8) 0.070(8) 0.016(7) 0.029(6) -0.010(7)

loop_
_atom_type_symbol
_atom_type_description
_atom_type_scat_dispersion_real
_atom_type_scat_dispersion_imag
_atom_type_scat_source
C C 0.0033 0.0016 'International Tables Vol C Tables 4.2.6.8 and 6.1.1.4'
H H 0.0000 0.0000 'International Tables Vol C Tables 4.2.6.8 and 6.1.1.4'
N N 0.0061 0.0033 'International Tables Vol C Tables 4.2.6.8 and 6.1.1.4'
O O 0.0106 0.0060 'International Tables Vol C Tables 4.2.6.8 and 6.1.1.4'
Pb Pb -3.3944 10.1111 'International Tables Vol C Tables 4.2.6.8 and 6.1.1.4'

loop_
_geom_angle_atom_site_label_1
_geom_angle_atom_site_label_2
_geom_angle_atom_site_label_3
_geom_angle_site_symmetry_1
_geom_angle_site_symmetry_3
_geom_angle
_geom_angle_publ_flag
O3 Pb1 O1 2_755 . 87.19(16) y
O3 Pb1 N1 2_755 . 84.09(15) y
O1 Pb1 N1 . . 76.25(16) y
O3 Pb1 O4 2_755 2_755 52.34(14) y
O1 Pb1 O4 . 2_755 120.71(15) y
N1 Pb1 O4 . 2_755 128.44(15) y
O3 Pb1 N4 2_755 . 77.60(15) y
O1 Pb1 N4 . . 136.76(15) y
N1 Pb1 N4 . . 62.21(16) y
O4 Pb1 N4 2_755 . 80.59(15) y
O3 Pb1 O2 2_755 . 76.74(16) y
O1 Pb1 O2 . . 50.46(14) y
N1 Pb1 O2 . . 123.45(15) y
O4 Pb1 O2 2_755 . 76.61(15) y
N4 Pb1 O2 . . 152.76(16) y
O3 Pb1 O5 2_755 . 122.6(4) y
O1 Pb1 O5 . . 118.7(4) y
N1 Pb1 O5 . . 148.0(4) y
O4 Pb1 O5 2_755 . 70.9(4) y
N4 Pb1 O5 . . 103.4(4) y
O2 Pb1 O5 . . 83.0(4) y
C16 Pb1 O5 2_755 . 96.3(4) y
O3 Pb1 O1 2_755 3_666 155.40(13) y
O1 Pb1 O1 . 3_666 71.68(15) y
N1 Pb1 O1 . 3_666 78.86(14) y
O4 Pb1 O1 2_755 3_666 150.62(13) y
N4 Pb1 O1 . 3_666 109.10(14) y
O2 Pb1 O1 . 3_666 98.05(14) y
O5 Pb1 O1 . 3_666 79.8(4) y
C1 O1 Pb1 . . 99.0(4) ?
C1 O2 Pb1 . . 87.7(4) ?
C16 O3 Pb1 . 2_745 98.5(4) ?
C16 O4 Pb1 . 2_745 86.0(4) ?
C17 N1 C21 . . 118.6(5) ?
C17 N1 Pb1 . . 120.2(4) ?
C21 N1 Pb1 . . 120.4(3) ?
C23 N2 C22 . . 117.1(6) ?
C24 N3 C25 . . 116.3(6) ?
C30 N4 C27 . . 118.6(5) ?
C30 N4 Pb1 . . 122.9(4) ?
C27 N4 Pb1 . . 117.8(3) ?
O2 C1 O1 . . 122.4(6) ?
O2 C1 C2 . . 120.6(6) ?
O1 C1 C2 . . 116.9(6) ?
C3 C2 C7 . . 120.3(7) ?
C3 C2 C1 . . 120.9(6) ?
C7 C2 C1 . . 118.8(7) ?
C2 C3 C4 . . 119.1(8) ?
C2 C3 H3 . . 120.4 ?
C4 C3 H3 . . 120.4 ?
C3 C4 C5 . . 120.6(8) ?
C3 C4 H4 . . 119.7 ?
C5 C4 H4 . . 119.7 ?
C6 C5 C4 . . 118.6(7) ?
C6 C5 C8 . . 117.2(7) ?
C4 C5 C8 . . 124.2(8) ?
C5 C6 C7 . . 121.5(8) ?
C5 C6 H6 . . 119.3 ?
C7 C6 H6 . . 119.3 ?
C6 C7 C2 . . 119.9(8) ?
C6 C7 H7 . . 120.0 ?
C2 C7 H7 . . 120.0 ?
C9 C8 C5 . . 125.0(8) ?
C9 C8 H8 . . 117.5 ?
C5 C8 H8 . . 117.5 ?
C8 C9 C10 . . 122.7(8) ?
C8 C9 H9 . . 118.7 ?
C10 C9 H9 . . 118.7 ?
C15 C10 C11 . . 119.0(7) ?
C15 C10 C9 . . 124.5(7) ?
C11 C10 C9 . . 116.5(7) ?
C10 C11 C12 . . 120.1(7) ?
C10 C11 H11 . . 119.9 ?
C12 C11 H11 . . 119.9 ?
C13 C12 C11 . . 121.3(7) ?
C13 C12 H12 . . 119.3 ?
C11 C12 H12 . . 119.3 ?
C14 C13 C12 . . 117.6(6) ?
C14 C13 C16 . . 120.2(6) ?
C12 C13 C16 . . 122.2(6) ?
C15 C14 C13 . . 121.7(7) ?
C15 C14 H14 . . 119.2 ?
C13 C14 H14 . . 119.2 ?
C14 C15 C10 . . 120.3(7) ?
C14 C15 H15 . . 119.9 ?
C10 C15 H15 . . 119.9 ?
O4 C16 O3 . . 122.6(6) ?
O4 C16 C13 . . 119.9(6) ?
O3 C16 C13 . . 117.5(6) ?
O4 C16 Pb1 . 2_745 68.0(3) ?
O3 C16 Pb1 . 2_745 55.0(3) ?
C13 C16 Pb1 . 2_745 169.4(4) ?
N1 C17 C18 . . 124.0(6) ?
N1 C17 H17 . . 118.0 ?
C18 C17 H17 . . 118.0 ?
C19 C18 C17 . . 117.9(6) ?
C19 C18 H18 . . 121.1 ?
C17 C18 H18 . . 121.1 ?
C18 C19 C20 . . 120.7(6) ?
C18 C19 H19 . . 119.6 ?
C20 C19 H19 . . 119.6 ?
C21 C20 C22 . . 120.0 ?
C21 C20 C19 . . 118.1(4) ?
C22 C20 C19 . . 121.9(4) ?
C20 C21 C27 . . 120.0 ?
C20 C21 N1 . . 120.7(3) ?
C27 C21 N1 . . 119.3(3) ?
N4 C27 C26 . . 121.6(3) ?
N4 C27 C21 . . 118.4(3) ?
C26 C27 C21 . . 120.0 ?
C27 C26 C25 . . 120.0 ?
C27 C26 C28 . . 117.7(4) ?
C25 C26 C28 . . 122.3(4) ?
N3 C25 C26 . . 119.3(4) ?
N3 C25 C22 . . 120.7(4) ?
C26 C25 C22 . . 120.0 ?
C25 C22 C20 . . 120.0 ?
C25 C22 N2 . . 120.9(4) ?
C20 C22 N2 . . 119.1(4) ?
N2 C23 C24 . . 121.9(7) ?
N2 C23 H23 . . 119.1 ?
C24 C23 H23 . . 119.1 ?
N3 C24 C23 . . 123.1(7) ?
N3 C24 H24 . . 118.4 ?
C23 C24 H24 . . 118.4 ?
C29 C28 C26 . . 119.4(6) ?
C29 C28 H28 . . 120.3 ?
C26 C28 H28 . . 120.3 ?
C28 C29 C30 . . 118.9(6) ?
C28 C29 H29 . . 120.6 ?
C30 C29 H29 . . 120.6 ?
N4 C30 C29 . . 123.8(6) ?
N4 C30 H30 . . 118.1 ?
C29 C30 H30 . . 118.1 ?
C31 O5 Pb1 . . 159.7(13) ?
C31 N5 C32 . . 124(2) ?
C31 N5 C33 . . 126(2) ?
C32 N5 C33 . . 110.4(19) ?
O5 C31 N5 . . 121(2) ?
O5 C31 H31 . . 119.4 ?
N5 C31 H31 . . 119.4 ?
C31' N5' C33' . . 121.6(11) ?
C31' N5' C32' . . 119.5(10) ?
C33' N5' C32' . . 118.8(13) ?
O5' C31' N5' . . 127.1(12) ?
O5' C31' H31' . . 116.5 ?
N5' C31' H31' . . 116.5 ?
N5' C32' H32D . . 109.5 ?
N5' C32' H32E . . 109.5 ?
H32D C32' H32E . . 109.5 ?
N5' C32' H32F . . 109.5 ?
H32D C32' H32F . . 109.5 ?
H32E C32' H32F . . 109.5 ?
N5' C33' H33D . . 109.5 ?
N5' C33' H33E . . 109.5 ?
H33D C33' H33E . . 109.5 ?
N5' C33' H33F . . 109.5 ?
H33D C33' H33F . . 109.5 ?
H33E C33' H33F . . 109.5 ?

loop_
_geom_bond_atom_site_label_1
_geom_bond_atom_site_label_2
_geom_bond_site_symmetry_2
_geom_bond_distance
_geom_bond_publ_flag
Pb1 O1 . 2.448(4) y
Pb1 O2 . 2.707(5) y
Pb1 O3 2_755 2.352(4) y
Pb1 O4 2_755 2.638(4) y
Pb1 O1 3_666 3.055(5) y
Pb1 O5 . 3.023(17) y
Pb1 N1 . 2.594(5) y
Pb1 N4 . 2.695(5) y
O1 C1 . 1.278(8) ?
O2 C1 . 1.243(8) ?
O3 C16 . 1.279(7) ?
O3 Pb1 2_745 2.352(4) ?
O4 C16 . 1.247(7) ?
O4 Pb1 2_745 2.638(4) ?
N1 C17 . 1.331(8) ?
N1 C21 . 1.399(6) ?
N2 C23 . 1.310(9) ?
N2 C22 . 1.392(6) ?
N3 C24 . 1.326(9) ?
N3 C25 . 1.386(6) ?
N4 C30 . 1.324(8) ?
N4 C27 . 1.386(6) ?
C1 C2 . 1.511(9) ?
C2 C3 . 1.374(10) ?
C2 C7 . 1.385(9) ?
C3 C4 . 1.393(10) ?
C3 H3 . 0.9300 ?
C4 C5 . 1.409(11) ?
C4 H4 . 0.9300 ?
C5 C6 . 1.356(11) ?
C5 C8 . 1.498(11) ?
C6 C7 . 1.379(10) ?
C6 H6 . 0.9300 ?
C7 H7 . 0.9300 ?
C8 C9 . 1.281(10) ?
C8 H8 . 0.9300 ?
C9 C10 . 1.508(11) ?
C9 H9 . 0.9300 ?
C10 C15 . 1.386(10) ?
C10 C11 . 1.388(11) ?
C11 C12 . 1.393(10) ?
C11 H11 . 0.9300 ?
C12 C13 . 1.390(9) ?
C12 H12 . 0.9300 ?
C13 C14 . 1.388(9) ?
C13 C16 . 1.485(9) ?
C14 C15 . 1.386(9) ?
C14 H14 . 0.9300 ?
C15 H15 . 0.9300 ?
C16 Pb1 2_745 2.839(7) ?
C17 C18 . 1.392(9) ?
C17 H17 . 0.9300 ?
C18 C19 . 1.366(9) ?
C18 H18 . 0.9300 ?
C19 C20 . 1.427(7) ?
C19 H19 . 0.9300 ?
C20 C21 . 1.3900 ?
C20 C22 . 1.3900 ?
C21 C27 . 1.3900 ?
C27 C26 . 1.3900 ?
C26 C25 . 1.3900 ?
C26 C28 . 1.436(7) ?
C25 C22 . 1.3900 ?
C23 C24 . 1.396(10) ?
C23 H23 . 0.9300 ?
C24 H24 . 0.9300 ?
C28 C29 . 1.378(9) ?
C28 H28 . 0.9300 ?
C29 C30 . 1.382(9) ?
C29 H29 . 0.9300 ?
C30 H30 . 0.9300 ?
O5 C31 . 1.233(10) ?
N5 C31 . 1.360(10) ?
N5 C32 . 1.452(10) ?
N5 C33 . 1.459(10) ?
C31 H31 . 0.9300 ?
C32 H32A . 0.9600 ?
C32 H32B . 0.9600 ?
C32 H32C . 0.9600 ?
C33 H33A . 0.9600 ?
C33 H33B . 0.9600 ?
C33 H33C . 0.9600 ?
O5' C31' . 1.240(8) ?
N5' C31' . 1.332(16) ?
N5' C33' . 1.443(9) ?
N5' C32' . 1.462(9) ?
C31' H31' . 0.9300 ?
C32' H32D . 0.9600 ?
C32' H32E . 0.9600 ?
C32' H32F . 0.9600 ?
C33' H33D . 0.9600 ?
C33' H33E . 0.9600 ?
C33' H33F . 0.9600 ?

loop_
_geom_hbond_atom_site_label_D
_geom_hbond_atom_site_label_H
_geom_hbond_atom_site_label_A
_geom_hbond_site_symmetry_A
_geom_hbond_distance_DH
_geom_hbond_distance_HA
_geom_hbond_distance_DA
_geom_hbond_angle_DHA
C8 H8 O3 4_566 0.93 2.52 3.435(9) 167.9
C15 H15 O3 4_566 0.93 2.65 3.567(8) 169.9
C17 H17 O1 . 0.93 2.26 2.968(8) 132.1
C18 H18 O5 3_666 0.93 2.64 3.22(2) 121.3
C18 H18 O5' 3_666 0.93 2.39 3.309(11) 170.4
C23 H23 O2 1_556 0.93 2.27 3.090(9) 146.5

loop_
_geom_torsion_atom_site_label_1
_geom_torsion_atom_site_label_2
_geom_torsion_atom_site_label_3
_geom_torsion_atom_site_label_4
_geom_torsion_site_symmetry_1
_geom_torsion_site_symmetry_2
_geom_torsion_site_symmetry_3
_geom_torsion_site_symmetry_4
_geom_torsion
_geom_torsion_publ_flag
O3 Pb1 O1 C1 2_755 . . . -78.5(4) ?
N1 Pb1 O1 C1 . . . . -163.1(4) ?
O4 Pb1 O1 C1 2_755 . . . -36.3(4) ?
N4 Pb1 O1 C1 . . . . -147.1(4) ?
O2 Pb1 O1 C1 . . . . -3.4(4) ?
C16 Pb1 O1 C1 2_755 . . . -57.7(4) ?
O5 Pb1 O1 C1 . . . . 47.4(6) ?
O1 Pb1 O1 C1 3_666 . . . 114.2(4) ?
O3 Pb1 O2 C1 2_755 . . . 100.9(4) ?
O1 Pb1 O2 C1 . . . . 3.5(4) ?
N1 Pb1 O2 C1 . . . . 27.3(5) ?
O4 Pb1 O2 C1 2_755 . . . 154.8(4) ?
N4 Pb1 O2 C1 . . . . 120.9(4) ?
C16 Pb1 O2 C1 2_755 . . . 128.1(4) ?
O5 Pb1 O2 C1 . . . . -133.2(5) ?
O1 Pb1 O2 C1 3_666 . . . -54.6(4) ?
O3 Pb1 N1 C17 2_755 . . . -100.2(5) ?
O1 Pb1 N1 C17 . . . . -11.6(5) ?
O4 Pb1 N1 C17 2_755 . . . -130.1(4) ?
N4 Pb1 N1 C17 . . . . -179.2(5) ?
O2 Pb1 N1 C17 . . . . -30.3(5) ?
C16 Pb1 N1 C17 2_755 . . . -111.9(5) ?
O5 Pb1 N1 C17 . . . . 111.1(8) ?
O1 Pb1 N1 C17 3_666 . . . 62.0(5) ?
O3 Pb1 N1 C21 2_755 . . . 90.7(4) ?
O1 Pb1 N1 C21 . . . . 179.3(4) ?
O4 Pb1 N1 C21 2_755 . . . 60.8(4) ?
N4 Pb1 N1 C21 . . . . 11.7(3) ?
O2 Pb1 N1 C21 . . . . 160.6(3) ?
C16 Pb1 N1 C21 2_755 . . . 79.0(4) ?
O5 Pb1 N1 C21 . . . . -58.0(8) ?
O1 Pb1 N1 C21 3_666 . . . -107.1(4) ?
O3 Pb1 N4 C30 2_755 . . . 88.7(5) ?
O1 Pb1 N4 C30 . . . . 160.8(4) ?
N1 Pb1 N4 C30 . . . . 178.5(5) ?
O4 Pb1 N4 C30 2_755 . . . 35.4(5) ?
O2 Pb1 N4 C30 . . . . 68.7(6) ?
C16 Pb1 N4 C30 2_755 . . . 61.7(5) ?
O5 Pb1 N4 C30 . . . . -32.3(6) ?
O1 Pb1 N4 C30 3_666 . . . -116.0(5) ?
O3 Pb1 N4 C27 2_755 . . . -101.1(4) ?
O1 Pb1 N4 C27 . . . . -29.0(5) ?
N1 Pb1 N4 C27 . . . . -11.3(3) ?
O4 Pb1 N4 C27 2_755 . . . -154.4(4) ?
O2 Pb1 N4 C27 . . . . -121.1(4) ?
C16 Pb1 N4 C27 2_755 . . . -128.1(4) ?
O5 Pb1 N4 C27 . . . . 137.9(5) ?
O1 Pb1 N4 C27 3_666 . . . 54.3(4) ?
Pb1 O2 C1 O1 . . . . -6.1(7) ?
Pb1 O2 C1 C2 . . . . 171.9(6) ?
Pb1 O1 C1 O2 . . . . 6.9(7) ?
Pb1 O1 C1 C2 . . . . -171.2(5) ?
O2 C1 C2 C3 . . . . -9.6(10) ?
O1 C1 C2 C3 . . . . 168.5(6) ?
O2 C1 C2 C7 . . . . 170.8(6) ?
O1 C1 C2 C7 . . . . -11.1(9) ?
C7 C2 C3 C4 . . . . 2.5(10) ?
C1 C2 C3 C4 . . . . -177.1(6) ?
C2 C3 C4 C5 . . . . -2.2(11) ?
C3 C4 C5 C6 . . . . -0.2(11) ?
C3 C4 C5 C8 . . . . 176.8(7) ?
C4 C5 C6 C7 . . . . 2.3(11) ?
C8 C5 C6 C7 . . . . -175.0(6) ?
C5 C6 C7 C2 . . . . -1.9(11) ?
C3 C2 C7 C6 . . . . -0.5(10) ?
C1 C2 C7 C6 . . . . 179.1(6) ?
C6 C5 C8 C9 . . . . 160.2(8) ?
C4 C5 C8 C9 . . . . -16.9(12) ?
C5 C8 C9 C10 . . . . -175.7(7) ?
C8 C9 C10 C15 . . . . -12.8(12) ?
C8 C9 C10 C11 . . . . 166.6(8) ?
C15 C10 C11 C12 . . . . -0.8(12) ?
C9 C10 C11 C12 . . . . 179.8(7) ?
C10 C11 C12 C13 . . . . -0.6(12) ?
C11 C12 C13 C14 . . . . 1.0(11) ?
C11 C12 C13 C16 . . . . 179.7(7) ?
C12 C13 C14 C15 . . . . -0.2(10) ?
C16 C13 C14 C15 . . . . -178.9(6) ?
C13 C14 C15 C10 . . . . -1.1(10) ?
C11 C10 C15 C14 . . . . 1.6(11) ?
C9 C10 C15 C14 . . . . -179.1(7) ?
Pb1 O4 C16 O3 2_745 . . . -6.8(6) ?
Pb1 O4 C16 C13 2_745 . . . 172.1(6) ?
Pb1 O3 C16 O4 2_745 . . . 7.7(7) ?
Pb1 O3 C16 C13 2_745 . . . -171.3(5) ?
C14 C13 C16 O4 . . . . -17.0(9) ?
C12 C13 C16 O4 . . . . 164.4(6) ?
C14 C13 C16 O3 . . . . 162.0(6) ?
C12 C13 C16 O3 . . . . -16.6(9) ?
C14 C13 C16 Pb1 . . . 2_745 119(2) ?
C12 C13 C16 Pb1 . . . 2_745 -59(3) ?
C21 N1 C17 C18 . . . . 0.5(9) ?
Pb1 N1 C17 C18 . . . . -168.8(5) ?
N1 C17 C18 C19 . . . . 0.2(10) ?
C17 C18 C19 C20 . . . . -0.6(10) ?
C18 C19 C20 C21 . . . . 0.3(8) ?
C18 C19 C20 C22 . . . . -179.0(5) ?
C22 C20 C21 C27 . . . . 0.0 ?
C19 C20 C21 C27 . . . . -179.3(5) ?
C22 C20 C21 N1 . . . . 179.7(4) ?
C19 C20 C21 N1 . . . . 0.5(5) ?
C17 N1 C21 C20 . . . . -0.8(7) ?
Pb1 N1 C21 C20 . . . . 168.4(2) ?
C17 N1 C21 C27 . . . . 178.9(4) ?
Pb1 N1 C21 C27 . . . . -11.8(5) ?
C30 N4 C27 C26 . . . . 1.3(7) ?
Pb1 N4 C27 C26 . . . . -169.3(2) ?
C30 N4 C27 C21 . . . . -178.7(4) ?
Pb1 N4 C27 C21 . . . . 10.6(5) ?
C20 C21 C27 N4 . . . . -179.9(4) ?
N1 C21 C27 N4 . . . . 0.3(5) ?
C20 C21 C27 C26 . . . . 0.0 ?
N1 C21 C27 C26 . . . . -179.7(4) ?
N4 C27 C26 C25 . . . . 179.9(5) ?
C21 C27 C26 C25 . . . . 0.0 ?
N4 C27 C26 C28 . . . . -0.3(5) ?
C21 C27 C26 C28 . . . . 179.8(4) ?
C24 N3 C25 C26 . . . . 179.8(5) ?
C24 N3 C25 C22 . . . . -0.4(8) ?
C27 C26 C25 N3 . . . . 179.8(5) ?
C28 C26 C25 N3 . . . . 0.0(5) ?
C27 C26 C25 C22 . . . . 0.0 ?
C28 C26 C25 C22 . . . . -179.8(5) ?
N3 C25 C22 C20 . . . . -179.8(5) ?
C26 C25 C22 C20 . . . . 0.0 ?
N3 C25 C22 N2 . . . . 0.7(6) ?
C26 C25 C22 N2 . . . . -179.5(5) ?
C21 C20 C22 C25 . . . . 0.0 ?
C19 C20 C22 C25 . . . . 179.2(5) ?
C21 C20 C22 N2 . . . . 179.5(5) ?
C19 C20 C22 N2 . . . . -1.3(6) ?
C23 N2 C22 C25 . . . . -0.8(9) ?
C23 N2 C22 C20 . . . . 179.7(6) ?
C22 N2 C23 C24 . . . . 0.7(12) ?
C25 N3 C24 C23 . . . . 0.3(11) ?
N2 C23 C24 N3 . . . . -0.5(13) ?
C27 C26 C28 C29 . . . . -0.1(7) ?
C25 C26 C28 C29 . . . . 179.6(5) ?
C26 C28 C29 C30 . . . . -0.5(9) ?
C27 N4 C30 C29 . . . . -2.0(9) ?
Pb1 N4 C30 C29 . . . . 168.1(5) ?
C28 C29 C30 N4 . . . . 1.6(10) ?
O3 Pb1 O5 C31 2_755 . . . -110(4) ?
O1 Pb1 O5 C31 . . . . 144(4) ?
N1 Pb1 O5 C31 . . . . 32(4) ?
O4 Pb1 O5 C31 2_755 . . . -101(4) ?
N4 Pb1 O5 C31 . . . . -26(4) ?
O2 Pb1 O5 C31 . . . . -179(5) ?
C16 Pb1 O5 C31 2_755 . . . -107(4) ?
O1 Pb1 O5 C31 3_666 . . . 81(4) ?
Pb1 O5 C31 N5 . . . . 51(4) ?
C32 N5 C31 O5 . . . . -0.1(3) ?
C33 N5 C31 O5 . . . . -179.9(3) ?
C33' N5' C31' O5' . . . . -179.7(4) ?
C32' N5' C31' O5' . . . . -0.3(4) ?
